data_7245380
loop_
_publ_author_name
'Sugahara, Tomohiro'
'Hashizume, Daisuke'
'Tokitoh, Norihiro'
'Matsui, Hiroshi'
'Kishi, Ryohei'
'Nakano, Masayoshi'
'Sasamori, Takahiro'

_publ_section_title
;
 Characterization of resonance structures in aromatic rings of benzene and
 its heavier-element analogues
;
_journal_name_full 'Physical Chemistry Chemical Physics'
_journal_paper_doi 10.1039/D2CP03068C
_journal_year 2022
_chemical_formula_moiety 'C52 H102 Si10, C6 H6'
_chemical_formula_sum 'C58 H108 Si10'
_chemical_formula_weight 1086.34
_chemical_properties_physical Air-sensitive,Moisture-sensitive
_space_group_crystal_system orthorhombic
_space_group_IT_number 52
_space_group_name_Hall '-P 2a 2bc'
_space_group_name_H-M_alt 'P n n a'
_atom_sites_solution_hydrogens mixed
_atom_sites_solution_primary direct
_atom_sites_solution_secondary difmap
_audit_conform_dict_location ftp://ftp.iucr.org/pub/cif_core.dic
_audit_conform_dict_name cif_core.dic
_audit_conform_dict_version 2.3
_audit_creation_date '02-May-22 T21:46:39-00:00'
_audit_creation_method 'XD routine XDCIF'
_audit_update_record
;
2022-05-03 deposited with the CCDC.	2022-08-18 downloaded from the CCDC.
;
_cell_angle_alpha 90
_cell_angle_beta 90
_cell_angle_gamma 90
_cell_formula_units_Z 4
_cell_length_a 18.1857(3)
_cell_length_b 30.4174(5)
_cell_length_c 12.6976(2)
_cell_measurement_reflns_used 302093
_cell_measurement_temperature 90
_cell_measurement_theta_max 44.440
_cell_measurement_theta_min 0.950
_cell_volume 7023.8(2)
_computing_cell_refinement PROCESS-AUTO
_computing_data_collection PROCESS-AUTO
_computing_data_reduction PROCESS-AUTO
_computing_molecular_graphics 'XD2016, Volkov et al, (2016)'
_computing_publication_material 'XD2016, Volkov et al, (2016)'
_computing_structure_refinement 'XD2016, Volkov et al, (2016)'
_computing_structure_solution SIR2004
_diffrn_ambient_temperature 90
_diffrn_detector_area_resol_mean 10
_diffrn_measured_fraction_theta_full 0.987
_diffrn_measured_fraction_theta_max 0.996
_diffrn_measurement_device_type 'Large cylindrical IP camera'
_diffrn_measurement_method \w-scan
_diffrn_radiation_monochromator Si(111)
_diffrn_radiation_type synchrotron
_diffrn_radiation_wavelength 0.30241
_diffrn_reflns_av_R_equivalents 0.0298
_diffrn_reflns_av_unetI/netI 0.0164
_diffrn_reflns_Laue_measured_fraction_full 0.987
_diffrn_reflns_Laue_measured_fraction_max 0.996
_diffrn_reflns_limit_h_max 36
_diffrn_reflns_limit_h_min -36
_diffrn_reflns_limit_k_max 60
_diffrn_reflns_limit_k_min -60
_diffrn_reflns_limit_l_max 25
_diffrn_reflns_limit_l_min -24
_diffrn_reflns_number 162824
_diffrn_reflns_point_group_measured_fraction_full 0.987
_diffrn_reflns_point_group_measured_fraction_max 0.996
_diffrn_reflns_theta_full 10.454
_diffrn_reflns_theta_max 17.602
_diffrn_reflns_theta_min 0.953
_diffrn_source 'SPring-8 BL02B1 beamline'
_exptl_absorpt_coefficient_mu 0.035
_exptl_absorpt_correction_T_max 0.9930
_exptl_absorpt_correction_T_min 0.5094
_exptl_absorpt_correction_type multi-scan
_exptl_absorpt_process_details
;
 PROCESS-AUTO (1998).
 Automatic Data Acquisition and Processing Package
 for 2D image data. Rigaku Corporation, Tokyo, Japan.
;
_exptl_crystal_colour yellow
_exptl_crystal_density_diffrn 1.027
_exptl_crystal_description block
_exptl_crystal_F_000 2384
_exptl_crystal_size_max 0.40
_exptl_crystal_size_mid 0.35
_exptl_crystal_size_min 0.20
_refine_diff_density_max 0.642
_refine_diff_density_min -0.322
_refine_diff_density_rms 0.075
_refine_ls_extinction_method none
_refine_ls_goodness_of_fit_ref 3.178
_refine_ls_hydrogen_treatment constr
_refine_ls_matrix_type full
_refine_ls_number_parameters 996
_refine_ls_number_reflns 23210
_refine_ls_number_restraints 0
_refine_ls_R_factor_all 0.0794
_refine_ls_R_factor_gt 0.0276
_refine_ls_shift/su_max 0
_refine_ls_structure_factor_coef Fsqd
_refine_ls_weighting_details
;
        calc w2 = 1/[\s^2^(Fo^2^)]
;
_refine_ls_weighting_scheme calc
_refine_ls_wR_factor_ref 0.0478
_reflns_Friedel_coverage 0.000
_reflns_number_gt 23210
_reflns_number_total 29319
_reflns_threshold_expression 'I > 3\s(I)'
_cod_data_source_file d2cp03068c2.cif
_cod_data_source_block DSBZ-EDD
_cod_database_code 7245380

loop_
_space_group_symop_operation_xyz
'x, y, z'
'-x+1/2, -y, z'
'x, -y+1/2, -z+1/2'
'-x+1/2, y+1/2, -z+1/2'
'-x, -y, -z'
'x-1/2, y, -z'
'-x, y-1/2, z-1/2'
'x-1/2, -y-1/2, z-1/2'

loop_
_atom_local_axes_atom_label
_atom_local_axes_atom0
_atom_local_axes_ax1
_atom_local_axes_atom1
_atom_local_axes_atom2
_atom_local_axes_ax2
SI(1) C(1) X SI(1) C(3) Y
SI(2) C(9) Z SI(2) C(10) Y
SI(3) C(9) Z SI(3) C(13) Y
SI(2B) C(9B) Z SI(2B) C(10B) Y
SI(3B) C(9B) Z SI(3B) C(13B) Y
SI(4) C(20) Z SI(4) C(21) Y
SI(5) C(20) Z SI(5) C(24) Y
C(9) C(4) Z C(9) SI(2) Y
C(10) SI(2) Z C(10) C(11) Y
C(11) SI(2) Z C(11) C(12) Y
C(12) SI(2) Z C(12) C(10) Y
C(13) SI(3) Z C(13) C(14) Y
C(14) SI(3) Z C(14) C(15) Y
C(15) SI(3) Z C(15) C(13) Y
C(9B) C(4) Z C(9B) SI(2B) Y
C(10B) SI(2B) Z C(10B) C(11B) Y
C(11B) SI(2B) Z C(11B) C(12B) Y
C(12B) SI(2B) Z C(12B) C(10B) Y
C(13B) SI(3B) Z C(13B) C(14B) Y
C(14B) SI(3B) Z C(14B) C(15B) Y
C(15B) SI(3B) Z C(15B) C(13B) Y
C(1) SI(1) X C(1) C(2) Y
C(2) C(1) X C(2) H(2) Y
C(3) C(4) Z C(3) C(8) Y
C(4) C(5) Z C(4) C(3) Y
C(5) C(6) Z C(5) C(4) Y
C(6) C(7) Z C(6) C(5) Y
C(7) C(8) Z C(7) C(6) Y
C(8) C(3) Z C(8) C(7) Y
C(16) C(6) Z C(16) C(17) Y
C(17) C(16) Z C(17) C(18) Y
C(18) C(16) Z C(18) C(19) Y
C(19) C(16) Z C(19) C(17) Y
C(20) C(8) Z C(20) SI(4) Y
C(21) SI(4) Z C(21) C(22) Y
C(22) SI(4) Z C(22) C(23) Y
C(23) SI(4) Z C(23) C(21) Y
C(24) SI(5) Z C(24) C(25) Y
C(25) SI(5) Z C(25) C(26) Y
C(26) SI(5) Z C(26) C(24) Y
C(31) C(34) Z C(31) C(32) Y
C(32) C(33) Z C(32) H(32) Y
C(33) C(34) Z C(33) H(33) Y
C(34) C(31) Z C(34) C(33) Y
H(9) C(9) Z H(9) C(4) Y
H(10A) C(10) Z H(10A) H(10B) Y
H(10B) C(10) Z H(10B) H(10C) Y
H(10C) C(10) Z H(10C) H(10A) Y
H(11A) C(11) Z H(11A) H(11B) Y
H(11B) C(11) Z H(11B) H(11C) Y
H(11C) C(11) Z H(11C) H(11A) Y
H(12A) C(12) Z H(12A) H(12B) Y
H(12B) C(12) Z H(12B) H(12C) Y
H(12C) C(12) Z H(12C) H(12A) Y
H(13A) C(13) Z H(13A) H(13B) Y
H(13B) C(13) Z H(13B) H(13C) Y
H(13C) C(13) Z H(13C) H(13A) Y
H(14A) C(14) Z H(14A) H(14B) Y
H(14B) C(14) Z H(14B) H(15C) Y
H(14C) C(14) Z H(14C) H(14A) Y
H(15A) C(15) Z H(15A) H(15B) Y
H(15B) C(15) Z H(15B) H(15C) Y
H(15C) C(15) Z H(15C) H(15A) Y
H(9B) C(9B) Z H(9B) C(4) Y
H(10D) C(10B) Z H(10D) H(10E) Y
H(10E) C(10B) Z H(10E) H(10F) Y
H(10F) C(10B) Z H(10F) H(10D) Y
H(11D) C(11B) Z H(11D) H(11E) Y
H(11E) C(11B) Z H(11E) H(11F) Y
H(11F) C(11B) Z H(11F) H(11D) Y
H(12D) C(12B) Z H(12D) H(12E) Y
H(12E) C(12B) Z H(12E) H(12F) Y
H(12F) C(12B) Z H(12F) H(12D) Y
H(13D) C(13B) Z H(13D) H(13E) Y
H(13E) C(13B) Z H(13E) H(13F) Y
H(13F) C(13B) Z H(13F) H(13D) Y
H(14D) C(14B) Z H(14D) H(14E) Y
H(14E) C(14B) Z H(14E) H(14F) Y
H(14F) C(14B) Z H(14F) H(14D) Y
H(15D) C(15B) Z H(15D) H(15E) Y
H(15E) C(15B) Z H(15E) H(15F) Y
H(15F) C(15B) Z H(15F) H(15D) Y
H(1) C(1) Z H(1) H(2) Y
H(2) C(2) Z H(2) H(1) Y
H(5) C(5) Z H(5) C(4) Y
H(7) C(7) Z H(7) C(8) Y
H(17A) C(17) Z H(17A) H(17B) Y
H(17B) C(17) Z H(17B) H(17C) Y
H(17C) C(17) Z H(17C) H(17A) Y
H(18A) C(18) Z H(18A) H(18B) Y
H(18B) C(18) Z H(18B) H(18C) Y
H(18C) C(18) Z H(18C) H(18A) Y
H(19A) C(19) Z H(19A) H(19B) Y
H(19B) C(19) Z H(19B) H(19C) Y
H(19C) C(19) Z H(19C) H(19A) Y
H(20) C(20) Z H(20) C(8) Y
H(21A) C(21) Z H(21A) H(21B) Y
H(21B) C(21) Z H(21B) H(21C) Y
H(21C) C(21) Z H(21C) H(21A) Y
H(22A) C(22) Z H(22A) H(22B) Y
H(22B) C(22) Z H(22B) H(22C) Y
H(22C) C(22) Z H(22C) H(22A) Y
H(23A) C(23) Z H(23A) H(23B) Y
H(23B) C(23) Z H(23B) H(23C) Y
H(23C) C(23) Z H(23C) H(23A) Y
H(24A) C(24) Z H(24A) H(24B) Y
H(24B) C(24) Z H(24B) H(24C) Y
H(24C) C(24) Z H(24C) H(24A) Y
H(25A) C(25) Z H(25A) H(25B) Y
H(25B) C(25) Z H(25B) H(25C) Y
H(25C) C(25) Z H(25C) H(25A) Y
H(26A) C(26) Z H(26A) H(26B) Y
H(26B) C(26) Z H(26B) H(26C) Y
H(26C) C(26) Z H(26C) H(26A) Y
H(31) C(31) Z H(31) H(32) Y
H(32) C(32) Z H(32) H(33) Y
H(33) C(33) Z H(33) H(34) Y
H(34) C(34) Z H(34) H(33) Y

loop_
_atom_rho_multipole_atom_label
_atom_rho_multipole_coeff_Pv
_atom_rho_multipole_coeff_P00
_atom_rho_multipole_coeff_P11
_atom_rho_multipole_coeff_P1-1
_atom_rho_multipole_coeff_P10
_atom_rho_multipole_coeff_P20
_atom_rho_multipole_coeff_P21
_atom_rho_multipole_coeff_P2-1
_atom_rho_multipole_coeff_P22
_atom_rho_multipole_coeff_P2-2
_atom_rho_multipole_coeff_P30
_atom_rho_multipole_coeff_P31
_atom_rho_multipole_coeff_P3-1
_atom_rho_multipole_coeff_P32
_atom_rho_multipole_coeff_P3-2
_atom_rho_multipole_coeff_P33
_atom_rho_multipole_coeff_P3-3
_atom_rho_multipole_coeff_P40
_atom_rho_multipole_coeff_P41
_atom_rho_multipole_coeff_P4-1
_atom_rho_multipole_coeff_P42
_atom_rho_multipole_coeff_P4-2
_atom_rho_multipole_coeff_P43
_atom_rho_multipole_coeff_P4-3
_atom_rho_multipole_coeff_P44
_atom_rho_multipole_coeff_P4-4
_atom_rho_multipole_kappa
_atom_rho_multipole_kappa_prime0
_atom_rho_multipole_kappa_prime1
_atom_rho_multipole_kappa_prime2
_atom_rho_multipole_kappa_prime3
_atom_rho_multipole_kappa_prime4
Si(1) 4.21(7) 0 -0.20(2) -0.13(2) -0.10(2) 0.01(2) -0.089(17) 0.103(18) 0.111(18) 0.045(18) -0.021(18) -0.054(15) -0.041(17) -0.013(15) 0.085(15) 0.198(15) -0.088(14) 0.106(18) -0.038(15) 0.086(16) 0.105(16) 0.003(15) 0.025(14) -0.018(14) 0.130(13) -0.039(13) 1 1 1 1 1 1
Si(2) 3.35(12) 0 0.47(3) -0.03(3) 0.05(3) -0.09(2) 0.07(2) 0.06(2) 0.30(3) 0.06(3) 0.236(19) -0.202(18) -0.017(18) -0.058(19) 0.136(19) 0.12(2) -0.15(2) 0.121(17) -0.029(17) -0.021(16) 0.009(17) -0.071(17) 0.067(18) 0.190(17) 0.011(18) -0.025(19) 1 1 1 1 1 1
Si(3) 2.61(11) 0 0.06(3) 0.16(3) 0.05(3) -0.06(3) 0.14(2) -0.05(2) 0.18(2) 0.42(2) 0.20(2) -0.132(18) -0.072(19) 0.077(18) 0.031(19) -0.002(18) 0.009(18) 0.159(19) -0.018(17) -0.043(18) -0.027(18) -0.077(18) 0.033(17) 0.137(17) -0.147(16) 0.174(16) 1 1 1 1 1 1
Si(2B) 0.077(3) 0 0.0104(8) -0.0002(8) 0.0008(7) -0.0026(5) 0.0017(5) 0.0012(5) 0.0063(6) 0.0014(6) 0.0054(4) -0.0046(4) -0.0004(4) -0.0015(4) 0.0031(4) 0.0030(5) -0.0034(5) 0.0029(4) -0.0008(4) -0.0005(4) 0.0001(4) -0.0017(4) 0.0015(4) 0.0042(4) 0.0003(4) -0.0006(4) 1 1 1 1 1 1
Si(3B) 0.060(3) 0 0.0019(8) 0.0038(8) 0.0008(7) -0.0015(6) 0.0031(5) -0.0011(6) 0.0040(5) 0.0096(5) 0.0047(5) -0.0030(4) -0.0017(4) 0.0015(4) 0.0007(4) -0.0001(4) 0.0002(4) 0.0037(4) -0.0005(4) -0.0009(4) -0.0006(4) -0.0020(4) 0.0008(4) 0.0031(4) -0.0036(4) 0.0037(4) 1 1 1 1 1 1
Si(4) 2.33(12) 0 0.06(3) -0.39(3) 0.52(3) 0.21(3) 0.10(2) -0.01(3) -0.02(2) -0.16(2) 0.27(2) -0.025(19) 0.03(2) -0.122(19) -0.003(19) 0.065(18) -0.179(18) 0.13(2) 0.083(18) -0.016(19) 0.033(18) -0.053(19) 0.046(17) 0.023(17) -0.089(16) -0.014(16) 1 1 1 1 1 1
Si(5) 3.72(13) 0 -0.78(4) 0.76(4) -0.09(3) -0.22(3) 0.05(2) -0.04(3) -0.09(3) -0.33(3) 0.32(2) 0.176(18) -0.26(2) 0.03(2) -0.01(2) 0.16(2) -0.07(2) 0.07(2) -0.003(17) 0.040(18) -0.032(19) 0.084(19) -0.04(2) 0.15(2) -0.05(2) -0.03(2) 1 1 1 1 1 1
C(9) 4.70(4) 0 0.22(4) 0.12(3) -0.12(3) 0.01(3) -0.05(3) 0.13(2) -0.11(3) -0.10(3) 0.52(3) -0.03(3) 0.02(3) 0.01(3) 0.03(3) -0.10(3) -0.28(3) 0 0 0 0 0 0 0 0 0 0.957531 0.642388 0.642388 0.642388 0.642388 0.642388
C(10) 4.16(6) 0 -0.20(3) 0.07(3) 0.30(4) 0.17(3) -0.02(2) 0.01(3) -0.05(2) 0.00(3) 0.51(4) 0.15(3) 0.09(3) 0.08(3) 0.00(3) 0.03(3) 0.10(3) 0 0 0 0 0 0 0 0 0 0.957531 0.642388 0.642388 0.642388 0.642388 0.642388
C(11) 3.77(7) 0 0.10(3) 0.17(3) 0.23(4) 0.21(3) -0.07(3) 0.15(3) -0.13(3) -0.12(3) 0.40(4) 0.13(3) -0.17(3) -0.07(3) -0.09(3) 0.18(3) 0.09(3) 0 0 0 0 0 0 0 0 0 0.957531 0.642388 0.642388 0.642388 0.642388 0.642388
C(12) 3.83(7) 0 -0.07(3) -0.03(3) -0.11(5) 0.04(4) -0.12(3) -0.07(3) 0.15(3) 0.13(3) 0.44(4) -0.20(3) -0.15(4) -0.05(3) 0.13(3) 0.04(3) 0.14(3) 0 0 0 0 0 0 0 0 0 0.957531 0.642388 0.642388 0.642388 0.642388 0.642388
C(13) 4.13(6) 0 0.14(3) -0.05(3) 0.13(4) 0.20(3) 0.02(3) 0.07(3) -0.04(2) -0.05(3) 0.58(4) 0.18(3) -0.05(3) 0.03(3) 0.00(3) -0.12(3) 0.08(3) 0 0 0 0 0 0 0 0 0 0.957531 0.642388 0.642388 0.642388 0.642388 0.642388
C(14) 4.31(7) 0 -0.02(3) -0.10(3) -0.03(4) 0.13(3) -0.02(2) 0.12(3) 0.14(3) -0.07(3) 0.63(4) 0.05(3) 0.08(3) 0.10(3) 0.08(3) 0.17(3) 0.38(4) 0 0 0 0 0 0 0 0 0 0.957531 0.642388 0.642388 0.642388 0.642388 0.642388
C(15) 4.13(7) 0 -0.13(3) -0.06(3) 0.46(5) 0.37(4) -0.16(3) 0.02(3) -0.07(2) -0.02(3) 0.55(4) -0.03(3) -0.24(3) 0.12(3) -0.10(3) 0.14(3) 0.04(3) 0 0 0 0 0 0 0 0 0 0.957531 0.642388 0.642388 0.642388 0.642388 0.642388
C(9B) 0.1082(10) 0 0.0045(10) 0.0027(7) -0.0026(8) 0.0002(7) -0.0010(7) 0.0031(6) -0.0025(6) -0.0020(6) 0.0121(8) -0.0003(8) 0.0005(7) 0.0001(7) 0.0008(7) -0.0021(6) -0.0063(7) 0 0 0 0 0 0 0 0 0 0.957531 0.642388 0.642388 0.642388 0.642388 0.642388
C(10B) 0.0954(14) 0 -0.0046(6) 0.0016(7) 0.0066(10) 0.0036(8) -0.0004(6) -0.0001(6) -0.0011(5) -0.0002(6) 0.0115(8) 0.0035(7) 0.0022(7) 0.0019(7) -0.0001(7) 0.0006(6) 0.0024(7) 0 0 0 0 0 0 0 0 0 0.957531 0.642388 0.642388 0.642388 0.642388 0.642388
C(11B) 0.0868(15) 0 0.0023(6) 0.0033(7) 0.0052(10) 0.0045(8) -0.0015(6) 0.0034(7) -0.0030(6) -0.0027(6) 0.0091(8) 0.0030(7) -0.0040(8) -0.0017(7) -0.0019(7) 0.0040(6) 0.0021(8) 0 0 0 0 0 0 0 0 0 0.957531 0.642388 0.642388 0.642388 0.642388 0.642388
C(12B) 0.0881(16) 0 -0.0018(7) -0.0007(7) -0.0026(11) 0.0007(9) -0.0031(7) -0.0018(6) 0.0031(6) 0.0029(6) 0.0101(9) -0.0048(8) -0.0035(8) -0.0010(7) 0.0028(7) 0.0010(7) 0.0031(7) 0 0 0 0 0 0 0 0 0 0.957531 0.642388 0.642388 0.642388 0.642388 0.642388
C(13B) 0.0948(15) 0 0.0033(7) -0.0012(6) 0.0031(9) 0.0043(8) 0.0006(7) 0.0010(6) -0.0011(6) -0.0011(6) 0.0133(9) 0.0041(8) -0.0011(7) 0.0006(7) 0.0000(7) -0.0027(6) 0.0019(8) 0 0 0 0 0 0 0 0 0 0.957531 0.642388 0.642388 0.642388 0.642388 0.642388
C(14B) 0.0989(15) 0 -0.0003(7) -0.0023(8) -0.0005(9) 0.0029(7) -0.0004(5) 0.0024(6) 0.0033(7) -0.0017(6) 0.0146(8) 0.0012(7) 0.0019(7) 0.0023(7) 0.0017(7) 0.0038(7) 0.0086(9) 0 0 0 0 0 0 0 0 0 0.957531 0.642388 0.642388 0.642388 0.642388 0.642388
C(15B) 0.0944(15) 0 -0.0033(7) -0.0014(7) 0.0103(10) 0.0082(8) -0.0039(6) 0.0002(6) -0.0020(6) -0.0003(6) 0.0128(9) -0.0006(8) -0.0056(7) 0.0026(7) -0.0024(7) 0.0032(6) 0.0007(8) 0 0 0 0 0 0 0 0 0 0.957531 0.642388 0.642388 0.642388 0.642388 0.642388
C(1) 4.41(4) 0 0.033(15) -0.009(19) -0.065(15) -0.168(17) 0.046(12) -0.013(14) 0.003(14) -0.033(15) -0.007(16) -0.001(14) 0.054(16) 0.062(13) -0.037(14) 0.205(15) 0.047(14) 0 0 0 0 0 0 0 0 0 0.963404 0.95528 0.95528 0.95528 0.95528 0.95528
C(2) 4.10(4) 0 0.041(17) 0.011(17) 0.031(16) -0.141(16) 0.031(15) 0.013(15) 0.060(14) 0.032(14) 0.014(19) 0.027(14) -0.040(14) 0.048(17) 0.008(17) 0.277(14) -0.004(13) 0 0 0 0 0 0 0 0 0 0.963404 0.95528 0.95528 0.95528 0.95528 0.95528
C(3) 4.14(4) 0 -0.042(15) -0.037(18) 0.071(17) 0.127(15) 0.008(14) -0.006(15) -0.110(14) 0.086(13) 0.274(17) 0.013(15) -0.006(18) 0.169(16) -0.034(16) -0.030(15) -0.008(14) 0 0 0 0 0 0 0 0 0 1.0205 0.901787 0.901787 0.901787 0.901787 0.901787
C(4) 3.97(4) 0 -0.053(16) 0.03(2) 0.083(19) 0.147(17) 0.036(14) -0.047(16) -0.184(15) -0.002(15) 0.307(18) -0.014(16) -0.03(2) 0.171(15) -0.114(17) 0.006(16) 0.027(15) 0 0 0 0 0 0 0 0 0 1.0205 0.901787 0.901787 0.901787 0.901787 0.901787
C(5) 4.13(4) 0 -0.033(16) -0.03(2) 0.05(2) 0.095(18) 0.025(16) 0.023(18) -0.089(15) -0.010(13) 0.222(19) -0.003(18) 0.021(19) 0.131(17) 0.035(17) -0.008(14) -0.019(15) 0 0 0 0 0 0 0 0 0 1.0205 0.901787 0.901787 0.901787 0.901787 0.901787
C(6) 3.86(4) 0 -0.062(17) 0.02(2) 0.06(2) 0.104(18) 0.023(15) -0.087(18) -0.152(15) -0.066(16) 0.291(19) 0.028(17) -0.06(2) 0.180(17) 0.041(18) -0.039(16) 0.046(16) 0 0 0 0 0 0 0 0 0 1.0205 0.901787 0.901787 0.901787 0.901787 0.901787
C(7) 4.12(4) 0 -0.123(16) 0.06(2) 0.06(2) 0.120(17) -0.007(14) -0.089(18) -0.113(16) 0.010(15) 0.277(19) -0.016(16) -0.011(19) 0.177(17) -0.004(16) 0.048(15) -0.015(16) 0 0 0 0 0 0 0 0 0 1.0205 0.901787 0.901787 0.901787 0.901787 0.901787
C(8) 4.04(4) 0 0.002(16) 0.045(19) 0.05(2) 0.141(17) -0.040(15) 0.034(16) -0.137(14) 0.021(14) 0.267(19) -0.043(17) -0.03(2) 0.165(16) 0.021(17) -0.021(15) -0.022(15) 0 0 0 0 0 0 0 0 0 1.0205 0.901787 0.901787 0.901787 0.901787 0.901787
C(16) 3.93(6) 0 0.17(6) -0.25(7) -0.01(4) 0.00(4) 0.05(4) -0.03(4) 0.05(4) -0.13(5) 0.72(4) -0.06(4) 0.05(4) 0.01(4) 0.15(5) -0.12(5) -0.64(4) 0 0 0 0 0 0 0 0 0 0.957531 0.642388 0.642388 0.642388 0.642388 0.642388
C(17) 3.70(8) 0 0.00(4) -0.07(4) 0.14(7) 0.12(5) -0.09(4) 0.00(4) -0.06(3) 0.20(3) 0.50(4) 0.15(4) -0.12(4) 0.06(4) 0.24(4) 0.01(3) 0.45(4) 0 0 0 0 0 0 0 0 0 0.957531 0.642388 0.642388 0.642388 0.642388 0.642388
C(18) 3.79(7) 0 -0.10(4) 0.06(4) 0.19(7) 0.16(5) -0.22(4) 0.17(4) 0.00(3) 0.20(3) 0.38(4) -0.02(4) -0.02(4) 0.10(4) 0.34(4) 0.04(3) 0.25(4) 0 0 0 0 0 0 0 0 0 0.957531 0.642388 0.642388 0.642388 0.642388 0.642388
C(19) 3.10(8) 0 0.24(4) 0.31(4) -0.17(6) -0.16(4) -0.05(3) 0.19(4) -0.22(3) 0.23(3) 0.44(4) 0.14(4) 0.06(4) -0.25(4) 0.16(4) -0.01(3) 0.33(4) 0 0 0 0 0 0 0 0 0 0.957531 0.642388 0.642388 0.642388 0.642388 0.642388
C(20) 4.60(4) 0 -0.02(5) -0.30(4) -0.03(3) 0.02(3) 0.07(3) 0.04(3) -0.01(3) 0.02(3) 0.43(3) 0.06(3) -0.04(4) -0.06(3) -0.03(3) 0.08(3) -0.29(3) 0 0 0 0 0 0 0 0 0 0.957531 0.642388 0.642388 0.642388 0.642388 0.642388
C(21) 4.10(7) 0 0.01(3) -0.19(3) 0.59(4) 0.42(3) -0.07(3) 0.05(3) -0.01(3) -0.09(3) 0.68(4) 0.09(3) 0.04(3) -0.01(3) 0.09(3) 0.00(3) 0.32(4) 0 0 0 0 0 0 0 0 0 0.957531 0.642388 0.642388 0.642388 0.642388 0.642388
C(22) 4.19(7) 0 0.20(3) 0.04(3) 0.19(4) 0.15(3) -0.02(3) 0.08(3) 0.08(3) 0.02(3) 0.66(4) 0.00(3) -0.05(3) -0.03(3) 0.09(3) 0.12(3) 0.13(4) 0 0 0 0 0 0 0 0 0 0.957531 0.642388 0.642388 0.642388 0.642388 0.642388
C(23) 4.32(7) 0 0.17(3) -0.15(3) 0.08(4) 0.10(3) -0.03(3) 0.06(3) 0.10(3) -0.09(3) 0.56(4) -0.13(3) -0.09(3) -0.12(3) 0.04(3) 0.10(3) 0.06(4) 0 0 0 0 0 0 0 0 0 0.957531 0.642388 0.642388 0.642388 0.642388 0.642388
C(24) 4.00(8) 0 -0.12(3) 0.02(3) -0.32(6) -0.20(4) -0.21(3) -0.20(3) 0.03(3) 0.13(3) 0.50(4) -0.12(4) -0.25(3) -0.06(3) -0.18(3) 0.12(3) 0.09(4) 0 0 0 0 0 0 0 0 0 0.957531 0.642388 0.642388 0.642388 0.642388 0.642388
C(25) 4.60(7) 0 -0.01(3) -0.05(3) 0.00(4) 0.07(3) -0.01(3) 0.10(3) 0.04(3) -0.05(3) 0.49(4) 0.11(3) 0.12(3) 0.16(3) -0.01(3) -0.02(3) -0.03(4) 0 0 0 0 0 0 0 0 0 0.957531 0.642388 0.642388 0.642388 0.642388 0.642388
C(26) 3.84(8) 0 -0.06(3) 0.26(4) 0.47(5) 0.38(4) -0.11(3) 0.25(4) -0.02(3) -0.03(3) 0.43(4) 0.04(3) -0.13(4) -0.24(4) -0.14(4) 0.00(3) 0.15(4) 0 0 0 0 0 0 0 0 0 0.957531 0.642388 0.642388 0.642388 0.642388 0.642388
C(31) 2.00(5) 0 0 0 0.11(3) -0.01(3) 0 0 -0.17(2) -0.01(2) -0.19(3) 0 0 -0.129(19) -0.026(19) 0 0 0 0 0 0 0 0 0 0 0 1.005797 0.925973 0.925973 0.925973 0.925973 0.925973
C(32) 4.25(8) 0 -0.02(2) -0.13(4) 0.35(5) 0.22(4) -0.01(3) -0.03(4) -0.12(2) -0.02(2) 0.23(4) 0.00(3) 0.15(4) 0.25(3) 0.09(3) 0.06(2) -0.04(2) 0 0 0 0 0 0 0 0 0 1.005797 0.925973 0.925973 0.925973 0.925973 0.925973
C(33) 3.84(7) 0 0.09(3) 0.10(4) 0.41(5) 0.15(4) 0.05(3) 0.06(4) -0.13(3) -0.01(3) 0.06(4) 0.00(3) -0.19(4) 0.16(3) 0.04(3) -0.06(2) 0.00(3) 0 0 0 0 0 0 0 0 0 1.005797 0.925973 0.925973 0.925973 0.925973 0.925973
C(34) 1.96(5) 0 0 0 -0.11(3) 0.03(3) 0 0 -0.05(3) 0.04(2) -0.21(3) 0 0 -0.14(2) 0.06(2) 0 0 0 0 0 0 0 0 0 0 0 1.005797 0.925973 0.925973 0.925973 0.925973 0.925973
H(9) 1.06(6) 0 0 0 0.25(3) 0 0 0 0 0 0 0 0 0 0 0 0 0 0 0 0 0 0 0 0 0 1.1 1.1 1.1 1.1 1.1 1.1
H(10A) 1.07(3) 0 0 0 0.234(17) 0 0 0 0 0 0 0 0 0 0 0 0 0 0 0 0 0 0 0 0 0 1.1 1.1 1.1 1.1 1.1 1.1
H(10B) 1.07(3) 0 0 0 0.234(17) 0 0 0 0 0 0 0 0 0 0 0 0 0 0 0 0 0 0 0 0 0 1.1 1.1 1.1 1.1 1.1 1.1
H(10C) 1.07(3) 0 0 0 0.234(17) 0 0 0 0 0 0 0 0 0 0 0 0 0 0 0 0 0 0 0 0 0 1.1 1.1 1.1 1.1 1.1 1.1
H(11A) 1.05(3) 0 0 0 0.227(17) 0 0 0 0 0 0 0 0 0 0 0 0 0 0 0 0 0 0 0 0 0 1.1 1.1 1.1 1.1 1.1 1.1
H(11B) 1.05(3) 0 0 0 0.227(17) 0 0 0 0 0 0 0 0 0 0 0 0 0 0 0 0 0 0 0 0 0 1.1 1.1 1.1 1.1 1.1 1.1
H(11C) 1.05(3) 0 0 0 0.227(17) 0 0 0 0 0 0 0 0 0 0 0 0 0 0 0 0 0 0 0 0 0 1.1 1.1 1.1 1.1 1.1 1.1
H(12A) 1.02(4) 0 0 0 0.179(17) 0 0 0 0 0 0 0 0 0 0 0 0 0 0 0 0 0 0 0 0 0 1.1 1.1 1.1 1.1 1.1 1.1
H(12B) 1.02(4) 0 0 0 0.179(17) 0 0 0 0 0 0 0 0 0 0 0 0 0 0 0 0 0 0 0 0 0 1.1 1.1 1.1 1.1 1.1 1.1
H(12C) 1.02(4) 0 0 0 0.179(17) 0 0 0 0 0 0 0 0 0 0 0 0 0 0 0 0 0 0 0 0 0 1.1 1.1 1.1 1.1 1.1 1.1
H(13A) 1.05(3) 0 0 0 0.240(19) 0 0 0 0 0 0 0 0 0 0 0 0 0 0 0 0 0 0 0 0 0 1.1 1.1 1.1 1.1 1.1 1.1
H(13B) 1.05(3) 0 0 0 0.240(19) 0 0 0 0 0 0 0 0 0 0 0 0 0 0 0 0 0 0 0 0 0 1.1 1.1 1.1 1.1 1.1 1.1
H(13C) 1.05(3) 0 0 0 0.240(19) 0 0 0 0 0 0 0 0 0 0 0 0 0 0 0 0 0 0 0 0 0 1.1 1.1 1.1 1.1 1.1 1.1
H(14A) 0.84(3) 0 0 0 0.186(17) 0 0 0 0 0 0 0 0 0 0 0 0 0 0 0 0 0 0 0 0 0 1.1 1.1 1.1 1.1 1.1 1.1
H(14B) 0.84(3) 0 0 0 0.186(17) 0 0 0 0 0 0 0 0 0 0 0 0 0 0 0 0 0 0 0 0 0 1.1 1.1 1.1 1.1 1.1 1.1
H(14C) 0.84(3) 0 0 0 0.186(17) 0 0 0 0 0 0 0 0 0 0 0 0 0 0 0 0 0 0 0 0 0 1.1 1.1 1.1 1.1 1.1 1.1
H(15A) 1.11(3) 0 0 0 0.275(17) 0 0 0 0 0 0 0 0 0 0 0 0 0 0 0 0 0 0 0 0 0 1.1 1.1 1.1 1.1 1.1 1.1
H(15B) 1.11(3) 0 0 0 0.275(17) 0 0 0 0 0 0 0 0 0 0 0 0 0 0 0 0 0 0 0 0 0 1.1 1.1 1.1 1.1 1.1 1.1
H(15C) 1.11(3) 0 0 0 0.275(17) 0 0 0 0 0 0 0 0 0 0 0 0 0 0 0 0 0 0 0 0 0 1.1 1.1 1.1 1.1 1.1 1.1
H(9B) 0.0246(14) 0 0 0 0.0060(6) 0 0 0 0 0 0 0 0 0 0 0 0 0 0 0 0 0 0 0 0 0 1.1 1.1 1.1 1.1 1.1 1.1
H(10D) 0.0246(7) 0 0 0 0.0053(4) 0 0 0 0 0 0 0 0 0 0 0 0 0 0 0 0 0 0 0 0 0 1.1 1.1 1.1 1.1 1.1 1.1
H(10E) 0.0246(7) 0 0 0 0.0053(4) 0 0 0 0 0 0 0 0 0 0 0 0 0 0 0 0 0 0 0 0 0 1.1 1.1 1.1 1.1 1.1 1.1
H(10F) 0.0246(7) 0 0 0 0.0053(4) 0 0 0 0 0 0 0 0 0 0 0 0 0 0 0 0 0 0 0 0 0 1.1 1.1 1.1 1.1 1.1 1.1
H(11D) 0.0237(7) 0 0 0 0.0052(4) 0 0 0 0 0 0 0 0 0 0 0 0 0 0 0 0 0 0 0 0 0 1.1 1.1 1.1 1.1 1.1 1.1
H(11E) 0.0237(7) 0 0 0 0.0052(4) 0 0 0 0 0 0 0 0 0 0 0 0 0 0 0 0 0 0 0 0 0 1.1 1.1 1.1 1.1 1.1 1.1
H(11F) 0.0237(7) 0 0 0 0.0052(4) 0 0 0 0 0 0 0 0 0 0 0 0 0 0 0 0 0 0 0 0 0 1.1 1.1 1.1 1.1 1.1 1.1
H(12D) 0.0232(8) 0 0 0 0.0043(4) 0 0 0 0 0 0 0 0 0 0 0 0 0 0 0 0 0 0 0 0 0 1.1 1.1 1.1 1.1 1.1 1.1
H(12E) 0.0232(8) 0 0 0 0.0043(4) 0 0 0 0 0 0 0 0 0 0 0 0 0 0 0 0 0 0 0 0 0 1.1 1.1 1.1 1.1 1.1 1.1
H(12F) 0.0232(8) 0 0 0 0.0043(4) 0 0 0 0 0 0 0 0 0 0 0 0 0 0 0 0 0 0 0 0 0 1.1 1.1 1.1 1.1 1.1 1.1
H(13D) 0.0239(7) 0 0 0 0.0052(4) 0 0 0 0 0 0 0 0 0 0 0 0 0 0 0 0 0 0 0 0 0 1.1 1.1 1.1 1.1 1.1 1.1
H(13E) 0.0239(7) 0 0 0 0.0052(4) 0 0 0 0 0 0 0 0 0 0 0 0 0 0 0 0 0 0 0 0 0 1.1 1.1 1.1 1.1 1.1 1.1
H(13F) 0.0239(7) 0 0 0 0.0052(4) 0 0 0 0 0 0 0 0 0 0 0 0 0 0 0 0 0 0 0 0 0 1.1 1.1 1.1 1.1 1.1 1.1
H(14D) 0.0189(7) 0 0 0 0.0045(4) 0 0 0 0 0 0 0 0 0 0 0 0 0 0 0 0 0 0 0 0 0 1.1 1.1 1.1 1.1 1.1 1.1
H(14E) 0.0189(7) 0 0 0 0.0045(4) 0 0 0 0 0 0 0 0 0 0 0 0 0 0 0 0 0 0 0 0 0 1.1 1.1 1.1 1.1 1.1 1.1
H(14F) 0.0189(7) 0 0 0 0.0045(4) 0 0 0 0 0 0 0 0 0 0 0 0 0 0 0 0 0 0 0 0 0 1.1 1.1 1.1 1.1 1.1 1.1
H(15D) 0.0251(8) 0 0 0 0.0060(4) 0 0 0 0 0 0 0 0 0 0 0 0 0 0 0 0 0 0 0 0 0 1.1 1.1 1.1 1.1 1.1 1.1
H(15E) 0.0251(8) 0 0 0 0.0060(4) 0 0 0 0 0 0 0 0 0 0 0 0 0 0 0 0 0 0 0 0 0 1.1 1.1 1.1 1.1 1.1 1.1
H(15F) 0.0251(8) 0 0 0 0.0060(4) 0 0 0 0 0 0 0 0 0 0 0 0 0 0 0 0 0 0 0 0 0 1.1 1.1 1.1 1.1 1.1 1.1
H(1) 0.86(4) 0 0 0 0.11(2) 0 0 0 0 0 0 0 0 0 0 0 0 0 0 0 0 0 0 0 0 0 1.1 1.1 1.1 1.1 1.1 1.1
H(2) 0.85(4) 0 0 0 0.17(2) 0 0 0 0 0 0 0 0 0 0 0 0 0 0 0 0 0 0 0 0 0 1.1 1.1 1.1 1.1 1.1 1.1
H(5) 1.05(4) 0 0 0 0.19(2) 0 0 0 0 0 0 0 0 0 0 0 0 0 0 0 0 0 0 0 0 0 1.1 1.1 1.1 1.1 1.1 1.1
H(7) 1.09(4) 0 0 0 0.24(2) 0 0 0 0 0 0 0 0 0 0 0 0 0 0 0 0 0 0 0 0 0 1.1 1.1 1.1 1.1 1.1 1.1
H(17A) 0.99(4) 0 0 0 0.22(2) 0 0 0 0 0 0 0 0 0 0 0 0 0 0 0 0 0 0 0 0 0 1.1 1.1 1.1 1.1 1.1 1.1
H(17B) 0.99(4) 0 0 0 0.22(2) 0 0 0 0 0 0 0 0 0 0 0 0 0 0 0 0 0 0 0 0 0 1.1 1.1 1.1 1.1 1.1 1.1
H(17C) 0.99(4) 0 0 0 0.22(2) 0 0 0 0 0 0 0 0 0 0 0 0 0 0 0 0 0 0 0 0 0 1.1 1.1 1.1 1.1 1.1 1.1
H(18A) 1.00(4) 0 0 0 0.210(18) 0 0 0 0 0 0 0 0 0 0 0 0 0 0 0 0 0 0 0 0 0 1.1 1.1 1.1 1.1 1.1 1.1
H(18B) 1.00(4) 0 0 0 0.210(18) 0 0 0 0 0 0 0 0 0 0 0 0 0 0 0 0 0 0 0 0 0 1.1 1.1 1.1 1.1 1.1 1.1
H(18C) 1.00(4) 0 0 0 0.210(18) 0 0 0 0 0 0 0 0 0 0 0 0 0 0 0 0 0 0 0 0 0 1.1 1.1 1.1 1.1 1.1 1.1
H(19A) 1.04(4) 0 0 0 0.27(2) 0 0 0 0 0 0 0 0 0 0 0 0 0 0 0 0 0 0 0 0 0 1.1 1.1 1.1 1.1 1.1 1.1
H(19B) 1.04(4) 0 0 0 0.27(2) 0 0 0 0 0 0 0 0 0 0 0 0 0 0 0 0 0 0 0 0 0 1.1 1.1 1.1 1.1 1.1 1.1
H(19C) 1.04(4) 0 0 0 0.27(2) 0 0 0 0 0 0 0 0 0 0 0 0 0 0 0 0 0 0 0 0 0 1.1 1.1 1.1 1.1 1.1 1.1
H(20) 1.00(6) 0 0 0 0.21(3) 0 0 0 0 0 0 0 0 0 0 0 0 0 0 0 0 0 0 0 0 0 1.1 1.1 1.1 1.1 1.1 1.1
H(21A) 1.04(3) 0 0 0 0.262(18) 0 0 0 0 0 0 0 0 0 0 0 0 0 0 0 0 0 0 0 0 0 1.1 1.1 1.1 1.1 1.1 1.1
H(21B) 1.04(3) 0 0 0 0.262(18) 0 0 0 0 0 0 0 0 0 0 0 0 0 0 0 0 0 0 0 0 0 1.1 1.1 1.1 1.1 1.1 1.1
H(21C) 1.04(3) 0 0 0 0.262(18) 0 0 0 0 0 0 0 0 0 0 0 0 0 0 0 0 0 0 0 0 0 1.1 1.1 1.1 1.1 1.1 1.1
H(22A) 1.01(3) 0 0 0 0.206(18) 0 0 0 0 0 0 0 0 0 0 0 0 0 0 0 0 0 0 0 0 0 1.1 1.1 1.1 1.1 1.1 1.1
H(22B) 1.01(3) 0 0 0 0.206(18) 0 0 0 0 0 0 0 0 0 0 0 0 0 0 0 0 0 0 0 0 0 1.1 1.1 1.1 1.1 1.1 1.1
H(22C) 1.01(3) 0 0 0 0.206(18) 0 0 0 0 0 0 0 0 0 0 0 0 0 0 0 0 0 0 0 0 0 1.1 1.1 1.1 1.1 1.1 1.1
H(23A) 1.04(3) 0 0 0 0.190(19) 0 0 0 0 0 0 0 0 0 0 0 0 0 0 0 0 0 0 0 0 0 1.1 1.1 1.1 1.1 1.1 1.1
H(23B) 1.04(3) 0 0 0 0.190(19) 0 0 0 0 0 0 0 0 0 0 0 0 0 0 0 0 0 0 0 0 0 1.1 1.1 1.1 1.1 1.1 1.1
H(23C) 1.04(3) 0 0 0 0.190(19) 0 0 0 0 0 0 0 0 0 0 0 0 0 0 0 0 0 0 0 0 0 1.1 1.1 1.1 1.1 1.1 1.1
H(24A) 1.07(4) 0 0 0 0.18(2) 0 0 0 0 0 0 0 0 0 0 0 0 0 0 0 0 0 0 0 0 0 1.1 1.1 1.1 1.1 1.1 1.1
H(24B) 1.07(4) 0 0 0 0.18(2) 0 0 0 0 0 0 0 0 0 0 0 0 0 0 0 0 0 0 0 0 0 1.1 1.1 1.1 1.1 1.1 1.1
H(24C) 1.07(4) 0 0 0 0.18(2) 0 0 0 0 0 0 0 0 0 0 0 0 0 0 0 0 0 0 0 0 0 1.1 1.1 1.1 1.1 1.1 1.1
H(25A) 0.93(3) 0 0 0 0.178(16) 0 0 0 0 0 0 0 0 0 0 0 0 0 0 0 0 0 0 0 0 0 1.1 1.1 1.1 1.1 1.1 1.1
H(25B) 0.93(3) 0 0 0 0.178(16) 0 0 0 0 0 0 0 0 0 0 0 0 0 0 0 0 0 0 0 0 0 1.1 1.1 1.1 1.1 1.1 1.1
H(25C) 0.93(3) 0 0 0 0.178(16) 0 0 0 0 0 0 0 0 0 0 0 0 0 0 0 0 0 0 0 0 0 1.1 1.1 1.1 1.1 1.1 1.1
H(26A) 0.96(3) 0 0 0 0.225(19) 0 0 0 0 0 0 0 0 0 0 0 0 0 0 0 0 0 0 0 0 0 1.1 1.1 1.1 1.1 1.1 1.1
H(26B) 0.96(3) 0 0 0 0.225(19) 0 0 0 0 0 0 0 0 0 0 0 0 0 0 0 0 0 0 0 0 0 1.1 1.1 1.1 1.1 1.1 1.1
H(26C) 0.96(3) 0 0 0 0.225(19) 0 0 0 0 0 0 0 0 0 0 0 0 0 0 0 0 0 0 0 0 0 1.1 1.1 1.1 1.1 1.1 1.1
H(31) 0.47(4) 0 0 0 0.13(3) 0 0 0 0 0 0 0 0 0 0 0 0 0 0 0 0 0 0 0 0 0 1.1 1.1 1.1 1.1 1.1 1.1
H(32) 1.01(5) 0 0 0 0.29(3) 0 0 0 0 0 0 0 0 0 0 0 0 0 0 0 0 0 0 0 0 0 1.1 1.1 1.1 1.1 1.1 1.1
H(33) 1.01(5) 0 0 0 0.29(3) 0 0 0 0 0 0 0 0 0 0 0 0 0 0 0 0 0 0 0 0 0 1.1 1.1 1.1 1.1 1.1 1.1
H(34) 0.47(4) 0 0 0 0.13(3) 0 0 0 0 0 0 0 0 0 0 0 0 0 0 0 0 0 0 0 0 0 1.1 1.1 1.1 1.1 1.1 1.1

loop_
_atom_site_label
_atom_site_type_symbol
_atom_site_fract_x
_atom_site_fract_y
_atom_site_fract_z
_atom_site_U_iso_or_equiv
_atom_site_adp_type
_atom_site_occupancy
_atom_site_symmetry_multiplicity
Si(1) Si 0.349742(5) 0.214588(3) 0.230542(9) 0.014 Uani 1 8
Si(2) Si 0.589771(5) 0.183899(4) 0.079628(11) 0.02 Uani 0.9775 8
Si(3) Si 0.440921(5) 0.162286(4) -0.048349(10) 0.019 Uani 0.9775 8
Si(2B) Si 0.5904 0.1843 0.108 0.018 Uani 0.0225 8
Si(3B) Si 0.4631 0.1589 -0.051 0.018 Uani 0.0225 8
Si(4) Si 0.380667(6) 0.154693(4) 0.541166(10) 0.02 Uani 1 8
Si(5) Si 0.248075(6) 0.104668(4) 0.419436(13) 0.026 Uani 1 8
C(9) C 0.485036(16) 0.178865(12) 0.08150(3) 0.015 Uani 0.9775 8
C(10) C 0.61757(2) 0.238739(17) 0.02576(4) 0.026 Uani 0.9775 8
C(11) C 0.63591(2) 0.140638(19) -0.00331(5) 0.031 Uani 0.9775 8
C(12) C 0.62527(3) 0.17982(3) 0.21736(6) 0.039 Uani 0.9775 8
C(13) C 0.48114(3) 0.19427(2) -0.16085(4) 0.028 Uani 0.9775 8
C(14) C 0.33997(2) 0.17342(3) -0.04196(5) 0.035 Uani 0.9775 8
C(15) C 0.45210(3) 0.10213(2) -0.07764(5) 0.031 Uani 0.9775 8
C(9B) C 0.4934 0.1777 0.0855 0.014 Uani 0.0225 8
C(10B) C 0.6195 0.2376 0.0469 0.025 Uani 0.0225 8
C(11B) C 0.6463 0.1391 0.048 0.03 Uani 0.0225 8
C(12B) C 0.6086 0.1868 0.252 0.037 Uani 0.0225 8
C(13B) C 0.4758 0.2035 -0.1504 0.028 Uani 0.0225 8
C(14B) C 0.5286 0.1133 -0.0794 0.034 Uani 0.0225 8
C(15B) C 0.3669 0.1376 -0.0602 0.031 Uani 0.0225 8
C(1) C 0.25305(2) 0.200844(16) 0.22600(4) 0.02 Uani 1 8
C(2) C 0.19205(2) 0.227313(18) 0.23750(4) 0.022 Uani 1 8
C(3) C 0.405091(18) 0.162730(12) 0.24517(3) 0.014 Uani 1 8
C(4) C 0.458459(18) 0.149523(13) 0.17021(3) 0.015 Uani 1 8
C(5) C 0.48868(2) 0.107012(14) 0.17629(4) 0.017 Uani 1 8
C(6) C 0.46951(2) 0.077181(14) 0.25470(4) 0.017 Uani 1 8
C(7) C 0.41809(2) 0.091016(14) 0.32976(4) 0.018 Uani 1 8
C(8) C 0.385000(19) 0.132579(13) 0.32666(3) 0.015 Uani 1 8
C(16) C 0.50419(2) 0.031385(14) 0.26235(5) 0.023 Uani 1 8
C(17) C 0.55616(4) 0.03052(2) 0.35761(7) 0.044 Uani 1 8
C(18) C 0.54850(3) 0.019587(19) 0.16293(6) 0.037 Uani 1 8
C(19) C 0.44423(3) -0.003694(17) 0.27615(7) 0.04 Uani 1 8
C(20) C 0.330435(18) 0.143186(12) 0.41334(3) 0.017 Uani 1 8
C(21) C 0.45570(3) 0.19467(2) 0.51121(5) 0.033 Uani 1 8
C(22) C 0.42674(3) 0.10586(2) 0.60315(5) 0.033 Uani 1 8
C(23) C 0.31297(3) 0.17938(3) 0.63522(5) 0.039 Uani 1 8
C(24) C 0.23483(3) 0.07575(2) 0.29043(7) 0.039 Uani 1 8
C(25) C 0.16353(3) 0.13721(2) 0.45176(6) 0.036 Uani 1 8
C(26) C 0.25732(3) 0.06116(2) 0.52384(7) 0.043 Uani 1 8
C(31) C 0.25 0 0.80229(16) 0.048 Uani 1 4
C(32) C 0.26260(5) 0.03864(4) 0.85697(14) 0.049 Uani 1 8
C(33) C 0.26236(6) 0.03905(4) 0.96573(15) 0.052 Uani 1 8
C(34) C 0.25 0 1.02118(18) 0.054 Uani 1 4
H(9) H 0.464062 0.211913 0.099422 0.035(4) Uiso 0.9775 8
H(10A) H 0.595206 0.263992 0.073415 0.053(4) Uiso 0.9775 8
H(10B) H 0.597545 0.242058 -0.052148 0.054(4) Uiso 0.9775 8
H(10C) H 0.675652 0.241209 0.025459 0.059(4) Uiso 0.9775 8
H(11A) H 0.611885 0.140342 -0.079279 0.047(4) Uiso 0.9775 8
H(11B) H 0.629093 0.109391 0.03215 0.061(4) Uiso 0.9775 8
H(11C) H 0.692653 0.147904 -0.010276 0.049(4) Uiso 0.9775 8
H(12A) H 0.680397 0.190995 0.219671 0.069(5) Uiso 0.9775 8
H(12B) H 0.623295 0.14664 0.242487 0.052(4) Uiso 0.9775 8
H(12C) H 0.592622 0.199461 0.267903 0.055(4) Uiso 0.9775 8
H(13A) H 0.451749 0.187054 -0.230747 0.062(4) Uiso 0.9775 8
H(13B) H 0.537134 0.185653 -0.170719 0.068(5) Uiso 0.9775 8
H(13C) H 0.477021 0.228336 -0.144692 0.069(5) Uiso 0.9775 8
H(14A) H 0.314397 0.161796 -0.111525 0.047(4) Uiso 0.9775 8
H(14B) H 0.330712 0.207625 -0.033795 0.050(5) Uiso 0.9775 8
H(14C) H 0.317332 0.156738 0.023671 0.045(4) Uiso 0.9775 8
H(15A) H 0.429255 0.083406 -0.015398 0.061(4) Uiso 0.9775 8
H(15B) H 0.508711 0.094594 -0.085207 0.047(3) Uiso 0.9775 8
H(15C) H 0.424645 0.094414 -0.148827 0.049(3) Uiso 0.9775 8
H(9B) H 0.469558 0.210628 0.095685 0.017 Uiso 0.0225 8
H(10D) H 0.661451 0.249624 0.085878 0.038 Uiso 0.0225 8
H(10E) H 0.578538 0.258501 0.049391 0.038 Uiso 0.0225 8
H(10F) H 0.633756 0.232549 -0.026542 0.038 Uiso 0.0225 8
H(11D) H 0.625041 0.130779 -0.019794 0.045 Uiso 0.0225 8
H(11E) H 0.646184 0.113583 0.095405 0.045 Uiso 0.0225 8
H(11F) H 0.696932 0.149237 0.037896 0.045 Uiso 0.0225 8
H(12D) H 0.582809 0.162632 0.287211 0.055 Uiso 0.0225 8
H(12E) H 0.590941 0.21493 0.279913 0.055 Uiso 0.0225 8
H(12F) H 0.661544 0.184173 0.264719 0.055 Uiso 0.0225 8
H(13D) H 0.474617 0.190823 -0.2213 0.042 Uiso 0.0225 8
H(13E) H 0.523348 0.217907 -0.138812 0.042 Uiso 0.0225 8
H(13F) H 0.436234 0.225131 -0.143146 0.042 Uiso 0.0225 8
H(14D) H 0.503743 0.090674 -0.12114 0.051 Uiso 0.0225 8
H(14E) H 0.545832 0.100537 -0.013008 0.051 Uiso 0.0225 8
H(14F) H 0.570679 0.124818 -0.119004 0.051 Uiso 0.0225 8
H(15D) H 0.348895 0.141223 -0.132394 0.046 Uiso 0.0225 8
H(15E) H 0.335272 0.154116 -0.01177 0.046 Uiso 0.0225 8
H(15F) H 0.366199 0.106416 -0.041192 0.046 Uiso 0.0225 8
H(1) H 0.241226 0.166459 0.211753 0.026(4) Uiso 1 8
H(2) H 0.138932 0.211907 0.226346 0.033(4) Uiso 1 8
H(5) H 0.528429 0.097097 0.11738 0.026(3) Uiso 1 8
H(7) H 0.403236 0.068622 0.392569 0.031(3) Uiso 1 8
H(17A) H 0.597814 0.054486 0.347552 0.064(5) Uiso 1 8
H(17B) H 0.58086 -0.0009 0.363866 0.066(5) Uiso 1 8
H(17C) H 0.526279 0.037448 0.427243 0.072(6) Uiso 1 8
H(18A) H 0.51364 0.02093 0.096207 0.048(4) Uiso 1 8
H(18B) H 0.570154 -0.012574 0.170596 0.048(4) Uiso 1 8
H(18C) H 0.592216 0.042236 0.153322 0.058(5) Uiso 1 8
H(19A) H 0.41571 0.001886 0.347633 0.062(5) Uiso 1 8
H(19B) H 0.468698 -0.035278 0.277902 0.055(4) Uiso 1 8
H(19C) H 0.406825 -0.001905 0.212374 0.058(4) Uiso 1 8
H(20) H 0.307038 0.175095 0.390422 0.030(4) Uiso 1 8
H(21A) H 0.432588 0.224594 0.484341 0.079(6) Uiso 1 8
H(21B) H 0.490421 0.181514 0.452135 0.053(4) Uiso 1 8
H(21C) H 0.486908 0.200602 0.580176 0.055(4) Uiso 1 8
H(22A) H 0.460188 0.089834 0.54668 0.058(4) Uiso 1 8
H(22B) H 0.386393 0.083773 0.631744 0.072(6) Uiso 1 8
H(22C) H 0.459989 0.116541 0.666659 0.060(4) Uiso 1 8
H(23A) H 0.341298 0.191989 0.701541 0.064(5) Uiso 1 8
H(23B) H 0.275464 0.154956 0.66063 0.073(5) Uiso 1 8
H(23C) H 0.283973 0.20524 0.597875 0.072(5) Uiso 1 8
H(24A) H 0.188295 0.054907 0.295146 0.076(6) Uiso 1 8
H(24B) H 0.281951 0.056643 0.272912 0.089(7) Uiso 1 8
H(24C) H 0.226473 0.099195 0.229955 0.103(8) Uiso 1 8
H(25A) H 0.154829 0.161369 0.393002 0.044(4) Uiso 1 8
H(25B) H 0.170648 0.152907 0.525507 0.054(5) Uiso 1 8
H(25C) H 0.117472 0.115974 0.455613 0.054(5) Uiso 1 8
H(26A) H 0.210385 0.040553 0.522995 0.063(5) Uiso 1 8
H(26B) H 0.261637 0.076404 0.598566 0.055(5) Uiso 1 8
H(26C) H 0.305216 0.042246 0.50982 0.053(4) Uiso 1 8
H(31) H 0.25 0 0.716995 0.073(10) Uiso 1 4
H(32) H 0.272839 0.068783 0.814015 0.082(7) Uiso 1 8
H(33) H 0.271779 0.069525 1.007709 0.067(6) Uiso 1 8
H(34) H 0.25 0 1.106472 0.099(14) Uiso 1 4

loop_
_atom_site_aniso_label
_atom_site_aniso_U_11
_atom_site_aniso_U_22
_atom_site_aniso_U_33
_atom_site_aniso_U_23
_atom_site_aniso_U_13
_atom_site_aniso_U_12
Si(1) 0.01363(3) 0.01242(4) 0.01653(4) -0.00063(3) -0.00035(3) -0.00028(3)
Si(2) 0.01421(4) 0.02226(5) 0.02399(6) 0.00151(4) -0.00018(3) -0.00259(3)
Si(3) 0.01620(4) 0.02516(5) 0.01535(5) -0.00122(4) 0.00040(3) -0.00520(3)
Si(2B) 0.0137 0.02038 0.02069 -0.00038 0.00005 -0.00212
Si(3B) 0.01634 0.02406 0.01394 -0.00115 0.00047 -0.00501
Si(4) 0.02562(4) 0.01925(5) 0.01579(5) 0.00095(4) 0.00294(3) 0.00195(4)
Si(5) 0.02149(4) 0.02005(5) 0.03652(8) 0.00127(5) 0.00809(4) -0.00513(4)
C(9) 0.01435(10) 0.01579(13) 0.01409(14) -0.00009(11) 0.00115(9) -0.00115(9)
C(10) 0.02373(15) 0.0242(2) 0.0304(2) -0.00035(17) 0.00409(14) -0.00762(14)
C(11) 0.02031(15) 0.0282(2) 0.0452(3) -0.0044(2) 0.00972(16) 0.00179(14)
C(12) 0.0322(2) 0.0516(4) 0.0325(3) 0.0067(3) -0.0147(2) -0.0107(2)
C(13) 0.03304(19) 0.0356(3) 0.01666(19) 0.00183(17) 0.00133(14) -0.01055(18)
C(14) 0.01769(14) 0.0627(4) 0.0238(2) -0.0042(2) -0.00323(13) -0.00214(18)
C(15) 0.0431(2) 0.0251(2) 0.0261(2) -0.00672(18) -0.00190(18) -0.00885(19)
C(9B) 0.01384 0.01568 0.01391 -0.00024 0.00121 -0.00092
C(10B) 0.02325 0.02374 0.029 -0.00052 0.00375 -0.00745
C(11B) 0.01946 0.02696 0.0437 -0.00428 0.0095 0.00172
C(12B) 0.0313 0.0494 0.0302 0.0064 -0.01391 -0.0098
C(13B) 0.03238 0.0354 0.01581 0.00194 0.00122 -0.01049
C(14B) 0.01726 0.0606 0.02372 -0.004 -0.00299 -0.00202
C(15B) 0.0412 0.02526 0.02557 -0.00627 -0.00224 -0.00879
C(1) 0.01520(13) 0.01946(17) 0.0245(2) 0.00076(15) -0.00295(12) -0.00315(12)
C(2) 0.01318(12) 0.0259(2) 0.0273(2) 0.00336(18) -0.00215(12) -0.00223(12)
C(3) 0.01506(11) 0.01243(12) 0.01389(14) 0.00013(11) 0.00178(9) -0.00019(9)
C(4) 0.01485(11) 0.01370(13) 0.01516(15) -0.00014(11) 0.00183(10) 0.00018(10)
C(5) 0.01824(13) 0.01477(15) 0.01930(17) -0.00050(13) 0.00348(11) 0.00178(11)
C(6) 0.01911(13) 0.01270(14) 0.02057(18) 0.00027(13) 0.00151(12) 0.00138(11)
C(7) 0.02075(14) 0.01271(14) 0.01994(18) 0.00156(13) 0.00296(12) 0.00065(11)
C(8) 0.01679(12) 0.01279(13) 0.01564(15) 0.00074(12) 0.00238(10) -0.00068(10)
C(16) 0.02349(15) 0.01340(14) 0.0336(2) 0.00051(15) 0.00159(15) 0.00287(12)
C(17) 0.0507(3) 0.0299(3) 0.0520(4) -0.0009(3) -0.0206(3) 0.0165(2)
C(18) 0.0402(2) 0.0221(2) 0.0480(4) -0.0026(2) 0.0143(2) 0.01000(18)
C(19) 0.0350(2) 0.01543(18) 0.0700(5) 0.0004(2) 0.0119(3) -0.00151(16)
C(20) 0.01870(11) 0.01482(13) 0.01757(16) 0.00079(11) 0.00438(10) -0.00090(10)
C(21) 0.0396(2) 0.0335(3) 0.0261(2) 0.0034(2) -0.00707(18) -0.0149(2)
C(22) 0.0441(3) 0.0267(2) 0.0293(3) 0.00489(19) -0.00663(19) 0.00639(19)
C(23) 0.0393(2) 0.0562(4) 0.0217(2) -0.0094(2) 0.00439(18) 0.0147(3)
C(24) 0.0330(2) 0.0318(3) 0.0518(4) -0.0112(3) 0.0000(2) -0.01292(19)
C(25) 0.02219(16) 0.0357(3) 0.0512(4) 0.0053(3) 0.01170(18) 0.00036(16)
C(26) 0.0388(3) 0.0306(3) 0.0600(5) 0.0209(3) 0.0103(3) -0.0061(2)
C(31) 0.0361(4) 0.0534(8) 0.0538(9) 0 0 -0.0005(5)
C(32) 0.0391(3) 0.0414(5) 0.0671(7) 0.0078(5) 0.0023(4) 0.0003(3)
C(33) 0.0486(4) 0.0400(5) 0.0674(8) -0.0083(5) -0.0009(4) 0.0019(4)
C(34) 0.0581(8) 0.0529(9) 0.0523(10) 0 0 0.0047(7)

loop_
_atom_type_symbol
_atom_type_description
_atom_type_scat_dispersion_real
_atom_type_scat_dispersion_imag
_atom_type_scat_source
C C -0.0009 0.0002 'International Tables Vol C Tables 4.2.6.8 and 6.1.1.4'
H H 0.0000 0.0000 'International Tables Vol C Tables 4.2.6.8 and 6.1.1.4'
Si Si 0.0099 0.0118 'International Tables Vol C Tables 4.2.6.8 and 6.1.1.4'

loop_
_geom_angle_atom_site_label_1
_geom_angle_atom_site_label_2
_geom_angle_atom_site_label_3
_geom_angle
_geom_angle_site_symmetry_1
_geom_angle_site_symmetry_2
_geom_angle_site_symmetry_3
_geom_angle_publ_flag
SI(1) SI(1) C(1) 103.443(16) 3_555 1_555 1_555 yes
SI(1) SI(1) C(3) 142.707(12) 3_555 1_555 1_555 yes
C(1) SI(1) C(3) 109.252(19) 1_555 1_555 1_555 yes
C(9) SI(2) C(10) 110.182(19) 1_555 1_555 1_555 yes
C(9) SI(2) C(11) 113.28(2) 1_555 1_555 1_555 yes
C(9) SI(2) C(12) 109.11(2) 1_555 1_555 1_555 yes
C(9) SI(2) C(9B) 2.304(11) 1_555 1_555 1_555 yes
C(9) SI(2) C(10B) 112.414(13) 1_555 1_555 1_555 yes
C(9) SI(2) C(11B) 121.661(13) 1_555 1_555 1_555 yes
C(9) SI(2) C(12B) 98.329(13) 1_555 1_555 1_555 yes
C(10) SI(2) C(11) 107.34(2) 1_555 1_555 1_555 yes
C(10) SI(2) C(12) 107.93(3) 1_555 1_555 1_555 yes
C(10) SI(2) C(9B) 112.261(15) 1_555 1_555 1_555 yes
C(10) SI(2) C(10B) 7.968(17) 1_555 1_555 1_555 yes
C(10) SI(2) C(11B) 116.768(16) 1_555 1_555 1_555 yes
C(10) SI(2) C(12B) 106.466(18) 1_555 1_555 1_555 yes
C(11) SI(2) C(12) 108.85(3) 1_555 1_555 1_555 yes
C(11) SI(2) C(9B) 113.058(16) 1_555 1_555 1_555 yes
C(11) SI(2) C(10B) 112.181(18) 1_555 1_555 1_555 yes
C(11) SI(2) C(11B) 21.17(2) 1_555 1_555 1_555 yes
C(11) SI(2) C(12B) 120.74(2) 1_555 1_555 1_555 yes
C(12) SI(2) C(9B) 107.25(2) 1_555 1_555 1_555 yes
C(12) SI(2) C(10B) 100.11(2) 1_555 1_555 1_555 yes
C(12) SI(2) C(11B) 87.72(3) 1_555 1_555 1_555 yes
C(12) SI(2) C(12B) 12.89(2) 1_555 1_555 1_555 yes
C(9B) SI(2) C(10B) 114.328(6) 1_555 1_555 1_555 yes
C(9B) SI(2) C(11B) 120.597(7) 1_555 1_555 1_555 yes
C(9B) SI(2) C(12B) 96.659(5) 1_555 1_555 1_555 yes
C(10B) SI(2) C(11B) 118.965(6) 1_555 1_555 1_555 yes
C(10B) SI(2) C(12B) 98.503(5) 1_555 1_555 1_555 yes
C(11B) SI(2) C(12B) 99.583(6) 1_555 1_555 1_555 yes
C(9) SI(3) C(13) 110.983(19) 1_555 1_555 1_555 yes
C(9) SI(3) C(14) 109.19(2) 1_555 1_555 1_555 yes
C(9) SI(3) C(15) 112.60(2) 1_555 1_555 1_555 yes
C(9) SI(3) C(9B) 3.752(10) 1_555 1_555 1_555 yes
C(9) SI(3) C(13B) 105.894(12) 1_555 1_555 1_555 yes
C(9) SI(3) C(14B) 91.661(11) 1_555 1_555 1_555 yes
C(9) SI(3) C(15B) 125.415(12) 1_555 1_555 1_555 yes
C(13) SI(3) C(14) 108.78(3) 1_555 1_555 1_555 yes
C(13) SI(3) C(15) 108.19(3) 1_555 1_555 1_555 yes
C(13) SI(3) C(9B) 109.789(16) 1_555 1_555 1_555 yes
C(13) SI(3) C(13B) 9.799(19) 1_555 1_555 1_555 yes
C(13) SI(3) C(14B) 86.146(19) 1_555 1_555 1_555 yes
C(13) SI(3) C(15B) 121.071(17) 1_555 1_555 1_555 yes
C(14) SI(3) C(15) 106.95(3) 1_555 1_555 1_555 yes
C(14) SI(3) C(9B) 112.862(19) 1_555 1_555 1_555 yes
C(14) SI(3) C(13B) 103.69(2) 1_555 1_555 1_555 yes
C(14) SI(3) C(14B) 146.71(2) 1_555 1_555 1_555 yes
C(14) SI(3) C(15B) 40.37(2) 1_555 1_555 1_555 yes
C(15) SI(3) C(9B) 110.13(2) 1_555 1_555 1_555 yes
C(15) SI(3) C(13B) 117.96(2) 1_555 1_555 1_555 yes
C(15) SI(3) C(14B) 39.861(18) 1_555 1_555 1_555 yes
C(15) SI(3) C(15B) 66.580(18) 1_555 1_555 1_555 yes
C(9B) SI(3) C(13B) 105.270(5) 1_555 1_555 1_555 yes
C(9B) SI(3) C(14B) 88.027(4) 1_555 1_555 1_555 yes
C(9B) SI(3) C(15B) 127.556(7) 1_555 1_555 1_555 yes
C(13B) SI(3) C(14B) 94.677(4) 1_555 1_555 1_555 yes
C(13B) SI(3) C(15B) 122.724(7) 1_555 1_555 1_555 yes
C(14B) SI(3) C(15B) 106.374(6) 1_555 1_555 1_555 yes
C(9) SI(2B) C(10) 102.736(17) 1_555 1_555 1_555 yes
C(9) SI(2B) C(11) 102.495(18) 1_555 1_555 1_555 yes
C(9) SI(2B) C(12) 123.69(3) 1_555 1_555 1_555 yes
C(9) SI(2B) C(9B) 1.727(11) 1_555 1_555 1_555 yes
C(9) SI(2B) C(10B) 106.206(11) 1_555 1_555 1_555 yes
C(9) SI(2B) C(11B) 113.617(11) 1_555 1_555 1_555 yes
C(9) SI(2B) C(12B) 110.339(11) 1_555 1_555 1_555 yes
C(10) SI(2B) C(11) 94.24(2) 1_555 1_555 1_555 yes
C(10) SI(2B) C(12) 116.12(3) 1_555 1_555 1_555 yes
C(10) SI(2B) C(9B) 104.444(13) 1_555 1_555 1_555 yes
C(10) SI(2B) C(10B) 6.806(15) 1_555 1_555 1_555 yes
C(10) SI(2B) C(11B) 105.010(14) 1_555 1_555 1_555 yes
C(10) SI(2B) C(12B) 115.557(15) 1_555 1_555 1_555 yes
C(11) SI(2B) C(12) 112.88(4) 1_555 1_555 1_555 yes
C(11) SI(2B) C(9B) 102.019(14) 1_555 1_555 1_555 yes
C(11) SI(2B) C(10B) 99.009(16) 1_555 1_555 1_555 yes
C(11) SI(2B) C(11B) 18.462(18) 1_555 1_555 1_555 yes
C(11) SI(2B) C(12B) 127.945(18) 1_555 1_555 1_555 yes
C(12) SI(2B) C(9B) 122.68(2) 1_555 1_555 1_555 yes
C(12) SI(2B) C(10B) 109.59(3) 1_555 1_555 1_555 yes
C(12) SI(2B) C(11B) 94.51(3) 1_555 1_555 1_555 yes
C(12) SI(2B) C(12B) 16.10(3) 1_555 1_555 1_555 yes
C(9B) SI(2B) C(10B) 107.93218450506 1_555 1_555 1_555 yes
C(9B) SI(2B) C(11B) 112.71043237137 1_555 1_555 1_555 yes
C(9B) SI(2B) C(12B) 109.59401949094 1_555 1_555 1_555 yes
C(10B) SI(2B) C(11B) 108.27765409271 1_555 1_555 1_555 yes
C(10B) SI(2B) C(12B) 108.75170432019 1_555 1_555 1_555 yes
C(11B) SI(2B) C(12B) 109.48302026937 1_555 1_555 1_555 yes
C(9) SI(3B) C(13) 118.41(2) 1_555 1_555 1_555 yes
C(9) SI(3B) C(15) 121.54(2) 1_555 1_555 1_555 yes
C(9) SI(3B) C(9B) 4.497(10) 1_555 1_555 1_555 yes
C(9) SI(3B) C(13B) 110.662(11) 1_555 1_555 1_555 yes
C(9) SI(3B) C(14B) 106.568(11) 1_555 1_555 1_555 yes
C(9) SI(3B) C(15B) 112.084(9) 1_555 1_555 1_555 yes
C(13) SI(3B) C(15) 117.22(3) 1_555 1_555 1_555 yes
C(13) SI(3B) C(9B) 118.340(17) 1_555 1_555 1_555 yes
C(13) SI(3B) C(13B) 9.926(19) 1_555 1_555 1_555 yes
C(13) SI(3B) C(14B) 100.326(19) 1_555 1_555 1_555 yes
C(13) SI(3B) C(15B) 109.316(16) 1_555 1_555 1_555 yes
C(15) SI(3B) C(9B) 119.92(2) 1_555 1_555 1_555 yes
C(15) SI(3B) C(13B) 126.39(2) 1_555 1_555 1_555 yes
C(15) SI(3B) C(14B) 46.33(2) 1_555 1_555 1_555 yes
C(15) SI(3B) C(15B) 62.90(2) 1_555 1_555 1_555 yes
C(9B) SI(3B) C(13B) 111.15106171773 1_555 1_555 1_555 yes
C(9B) SI(3B) C(14B) 102.38206470078 1_555 1_555 1_555 yes
C(9B) SI(3B) C(15B) 115.54924696264 1_555 1_555 1_555 yes
C(13B) SI(3B) C(14B) 109.32286641421 1_555 1_555 1_555 yes
C(13B) SI(3B) C(15B) 108.98597088328 1_555 1_555 1_555 yes
C(14B) SI(3B) C(15B) 109.15746853785 1_555 1_555 1_555 yes
C(20) SI(4) C(21) 107.35(2) 1_555 1_555 1_555 yes
C(20) SI(4) C(22) 115.33(2) 1_555 1_555 1_555 yes
C(20) SI(4) C(23) 107.66(2) 1_555 1_555 1_555 yes
C(21) SI(4) C(22) 105.93(3) 1_555 1_555 1_555 yes
C(21) SI(4) C(23) 110.44(3) 1_555 1_555 1_555 yes
C(22) SI(4) C(23) 110.08(3) 1_555 1_555 1_555 yes
C(20) SI(5) C(24) 110.76(2) 1_555 1_555 1_555 yes
C(20) SI(5) C(25) 109.23(2) 1_555 1_555 1_555 yes
C(20) SI(5) C(26) 113.05(3) 1_555 1_555 1_555 yes
C(24) SI(5) C(25) 109.50(3) 1_555 1_555 1_555 yes
C(24) SI(5) C(26) 107.29(4) 1_555 1_555 1_555 yes
C(25) SI(5) C(26) 106.90(3) 1_555 1_555 1_555 yes
SI(2) C(9) SI(3) 115.528(19) 1_555 1_555 1_555 yes
SI(2) C(9) SI(2B) 10.642(4) 1_555 1_555 1_555 yes
SI(2) C(9) SI(3B) 103.421(17) 1_555 1_555 1_555 yes
SI(2) C(9) C(4) 111.97(2) 1_555 1_555 1_555 yes
SI(3) C(9) SI(2B) 125.867(19) 1_555 1_555 1_555 yes
SI(3) C(9) SI(3B) 12.667(4) 1_555 1_555 1_555 yes
SI(3) C(9) C(4) 110.70(2) 1_555 1_555 1_555 yes
SI(2B) C(9) SI(3B) 113.572(17) 1_555 1_555 1_555 yes
SI(2B) C(9) C(4) 103.57(2) 1_555 1_555 1_555 yes
SI(3B) C(9) C(4) 114.68(3) 1_555 1_555 1_555 yes
SI(2) C(10) SI(2B) 9.721(5) 1_555 1_555 1_555 yes
SI(2) C(11) SI(2B) 8.090(5) 1_555 1_555 1_555 yes
SI(2) C(12) SI(2B) 4.462(7) 1_555 1_555 1_555 yes
SI(3) C(13) SI(3B) 12.804(5) 1_555 1_555 1_555 yes
SI(3) C(15) SI(3B) 12.705(5) 1_555 1_555 1_555 yes
SI(3) C(15) C(14B) 82.94(3) 1_555 1_555 1_555 yes
SI(3) C(15) C(15B) 48.377(16) 1_555 1_555 1_555 yes
SI(3B) C(15) C(14B) 70.24(2) 1_555 1_555 1_555 yes
SI(3B) C(15) C(15B) 61.08(2) 1_555 1_555 1_555 yes
C(14B) C(15) C(15B) 131.21(4) 1_555 1_555 1_555 yes
SI(2) C(9B) SI(3) 117.520(5) 1_555 1_555 1_555 yes
SI(2) C(9B) SI(2B) 11.569(4) 1_555 1_555 1_555 yes
SI(2) C(9B) SI(3B) 106.305(4) 1_555 1_555 1_555 yes
SI(2) C(9B) C(4) 120.471(14) 1_555 1_555 1_555 yes
SI(3) C(9B) SI(2B) 128.887(3) 1_555 1_555 1_555 yes
SI(3) C(9B) SI(3B) 11.918(3) 1_555 1_555 1_555 yes
SI(3) C(9B) C(4) 105.659(15) 1_555 1_555 1_555 yes
SI(2B) C(9B) SI(3B) 117.48055786728 1_555 1_555 1_555 yes
SI(2B) C(9B) C(4) 111.211(13) 1_555 1_555 1_555 yes
SI(3B) C(9B) C(4) 110.765(15) 1_555 1_555 1_555 yes
SI(2) C(10B) SI(2B) 10.885(4) 1_555 1_555 1_555 yes
SI(2) C(11B) SI(2B) 10.789(4) 1_555 1_555 1_555 yes
SI(2) C(12B) SI(2B) 1.369(3) 1_555 1_555 1_555 yes
SI(3) C(13B) SI(3B) 12.622(3) 1_555 1_555 1_555 yes
SI(3) C(14B) SI(3B) 6.243(3) 1_555 1_555 1_555 yes
SI(3) C(14B) C(15) 57.20(2) 1_555 1_555 1_555 yes
SI(3B) C(14B) C(15) 63.43(2) 1_555 1_555 1_555 yes
SI(3) C(15B) SI(3B) 9.026(5) 1_555 1_555 1_555 yes
SI(3) C(15B) C(15) 65.043(16) 1_555 1_555 1_555 yes
SI(3B) C(15B) C(15) 56.025(16) 1_555 1_555 1_555 yes
SI(1) C(1) C(2) 130.10(4) 1_555 1_555 1_555 yes
C(1) C(2) C(2) 126.37(3) 1_555 1_555 3_555 yes
SI(1) C(3) C(4) 122.54(3) 1_555 1_555 1_555 yes
SI(1) C(3) C(8) 118.21(3) 1_555 1_555 1_555 yes
C(4) C(3) C(8) 118.62(3) 1_555 1_555 1_555 yes
C(9) C(4) C(9B) 6.211(12) 1_555 1_555 1_555 yes
C(9) C(4) C(3) 123.39(3) 1_555 1_555 1_555 yes
C(9) C(4) C(5) 117.20(3) 1_555 1_555 1_555 yes
C(9B) C(4) C(3) 127.13(3) 1_555 1_555 1_555 yes
C(9B) C(4) C(5) 113.26(3) 1_555 1_555 1_555 yes
C(3) C(4) C(5) 119.41(4) 1_555 1_555 1_555 yes
C(4) C(5) C(6) 122.72(4) 1_555 1_555 1_555 yes
C(5) C(6) C(7) 117.29(4) 1_555 1_555 1_555 yes
C(5) C(6) C(16) 122.34(4) 1_555 1_555 1_555 yes
C(7) C(6) C(16) 120.34(4) 1_555 1_555 1_555 yes
C(6) C(7) C(8) 122.62(4) 1_555 1_555 1_555 yes
C(3) C(8) C(7) 119.30(4) 1_555 1_555 1_555 yes
C(3) C(8) C(20) 123.77(3) 1_555 1_555 1_555 yes
C(7) C(8) C(20) 116.91(4) 1_555 1_555 1_555 yes
C(6) C(16) C(17) 108.60(4) 1_555 1_555 1_555 yes
C(6) C(16) C(18) 112.04(4) 1_555 1_555 1_555 yes
C(6) C(16) C(19) 110.28(4) 1_555 1_555 1_555 yes
C(17) C(16) C(18) 108.65(5) 1_555 1_555 1_555 yes
C(17) C(16) C(19) 109.59(6) 1_555 1_555 1_555 yes
C(18) C(16) C(19) 107.65(5) 1_555 1_555 1_555 yes
SI(4) C(20) SI(5) 117.27(2) 1_555 1_555 1_555 yes
SI(4) C(20) C(8) 110.21(2) 1_555 1_555 1_555 yes
SI(5) C(20) C(8) 114.42(3) 1_555 1_555 1_555 yes
C(32) C(31) C(32) 119.78(19) 1_555 1_555 2_555 yes
C(31) C(32) C(33) 120.58(13) 1_555 1_555 1_555 yes
C(31) C(32) C(33) 120.58(13) 2_555 1_555 1_555 yes
C(32) C(33) C(34) 119.75(14) 1_555 1_555 1_555 yes
C(32) C(33) C(34) 119.75(14) 1_555 1_555 2_555 yes
C(33) C(34) C(33) 119.6(2) 1_555 1_555 2_555 yes

loop_
_geom_bond_atom_site_label_1
_geom_bond_atom_site_label_2
_geom_bond_distance
_geom_bond_site_symmetry_1
_geom_bond_site_symmetry_2
_geom_bond_publ_flag
SI(1) SI(1) 2.2102(2) 1_555 3_555 yes
SI(1) C(1) 1.8083(4) 1_555 1_555 yes
SI(1) C(3) 1.8804(4) 1_555 1_555 yes
SI(2) C(9) 1.9110(3) 1_555 1_555 yes
SI(2) C(10) 1.8724(5) 1_555 1_555 yes
SI(2) C(11) 1.8827(5) 1_555 1_555 yes
SI(2) C(12) 1.8683(6) 1_555 1_555 yes
SI(2) C(9B) 1.76426(10) 1_555 1_555 yes
SI(2) C(10B) 1.77007(12) 1_555 1_555 yes
SI(2) C(11B) 1.75356(12) 1_555 1_555 yes
SI(2) C(12B) 2.21709(13) 1_555 1_555 yes
SI(3) C(9) 1.9017(4) 1_555 1_555 yes
SI(3) C(13) 1.8766(5) 1_555 1_555 yes
SI(3) C(14) 1.8687(5) 1_555 1_555 yes
SI(3) C(15) 1.8783(6) 1_555 1_555 yes
SI(3) C(9B) 2.00478(12) 1_555 1_555 yes
SI(3) C(13B) 1.91129(12) 1_555 1_555 yes
SI(3) C(14B) 2.21767(12) 1_555 1_555 yes
SI(3) C(15B) 1.54871(10) 1_555 1_555 yes
SI(2B) C(9) 1.9525(3) 1_555 1_555 yes
SI(2B) C(10) 2.0190(5) 1_555 1_555 yes
SI(2B) C(11) 2.1087(6) 1_555 1_555 yes
SI(2B) C(12) 1.5326(6) 1_555 1_555 yes
SI(2B) C(9B) 1.7982394212441 1_555 1_555 yes
SI(2B) C(10B) 1.8736069187294 1_555 1_555 yes
SI(2B) C(11B) 1.871929502098 1_555 1_555 yes
SI(2B) C(12B) 1.8597243564438 1_555 1_555 yes
SI(3B) C(9) 1.8326(4) 1_555 1_555 yes
SI(3B) C(13) 1.7918(5) 1_555 1_555 yes
SI(3B) C(15) 1.7710(6) 1_555 1_555 yes
SI(3B) C(9B) 1.9064879947295 1_555 1_555 yes
SI(3B) C(13B) 1.8672846859427 1_555 1_555 yes
SI(3B) C(14B) 1.8635382667779 1_555 1_555 yes
SI(3B) C(15B) 1.8692330773812 1_555 1_555 yes
SI(4) C(20) 1.8951(4) 1_555 1_555 yes
SI(4) C(21) 1.8669(5) 1_555 1_555 yes
SI(4) C(22) 1.8784(6) 1_555 1_555 yes
SI(4) C(23) 1.8724(5) 1_555 1_555 yes
SI(5) C(20) 1.9032(4) 1_555 1_555 yes
SI(5) C(24) 1.8749(8) 1_555 1_555 yes
SI(5) C(25) 1.8741(5) 1_555 1_555 yes
SI(5) C(26) 1.8807(7) 1_555 1_555 yes
C(9) C(4) 1.5162(5) 1_555 1_555 yes
C(15) C(14B) 1.4322(6) 1_555 1_555 yes
C(15) C(15B) 1.9011(6) 1_555 1_555 yes
C(9B) C(4) 1.5150(4) 1_555 1_555 yes
C(1) C(2) 1.3785(6) 1_555 1_555 yes
C(2) C(2) 1.4162(11) 1_555 3_555 yes
C(3) C(4) 1.4175(5) 1_555 1_555 yes
C(3) C(8) 1.4301(5) 1_555 1_555 yes
C(4) C(5) 1.4072(6) 1_555 1_555 yes
C(5) C(6) 1.3915(6) 1_555 1_555 yes
C(6) C(7) 1.4000(6) 1_555 1_555 yes
C(6) C(16) 1.5322(6) 1_555 1_555 yes
C(7) C(8) 1.4007(5) 1_555 1_555 yes
C(8) C(20) 1.5167(5) 1_555 1_555 yes
C(16) C(17) 1.5353(9) 1_555 1_555 yes
C(16) C(18) 1.5400(8) 1_555 1_555 yes
C(16) C(19) 1.5357(7) 1_555 1_555 yes
C(31) C(32) 1.3842(18) 1_555 1_555 yes
C(31) C(32) 1.3842(18) 1_555 2_555 yes
C(32) C(33) 1.381(2) 1_555 1_555 yes
C(33) C(34) 1.3989(19) 1_555 1_555 yes
C(33) C(34) 1.3989(19) 1_555 2_555 yes

loop_
_atom_site_anharm_gc_c_label
_atom_site_anharm_gc_c_111
_atom_site_anharm_gc_c_222
_atom_site_anharm_gc_c_333
_atom_site_anharm_gc_c_112
_atom_site_anharm_gc_c_122
_atom_site_anharm_gc_c_113
_atom_site_anharm_gc_c_133
_atom_site_anharm_gc_c_223
_atom_site_anharm_gc_c_233
_atom_site_anharm_gc_c_123
Si(1) 0 0 0 0 0 0 0 0 0 0
Si(2) 0.0000049174 -0.0000013061 -0.0000123329 0.0000073823 0.0000005026 0.0000051164 -0.0000151771 0.0000003081 0.0000089628 0.0000028314
Si(3) 0.0000207535 0.000005913 -0.0000545953 -0.0000061945 -0.0000033621 0.0000035379 0.0000114712 0.000006517 -0.0000298955 -0.0000026893
Si(2B) 0 0 0 0 0 0 0 0 0 0
Si(3B) 0 0 0 0 0 0 0 0 0 0
Si(4) 0.0000155149 0.0000031635 0.0001316357 -0.0000087277 -0.0000034375 -0.0000184795 0.0000428456 -0.0000034743 0.0000225854 -0.0000012015
Si(5) 0.000018482 -0.0000016648 0.0001220045 0.0000007213 0.0000060428 0.0000108593 -0.0000484159 -0.000004949 0.0000361993 0.0000203596

loop_
_atom_site_anharm_gc_d_label
_atom_site_anharm_gc_d_1111
_atom_site_anharm_gc_d_2222
_atom_site_anharm_gc_d_3333
_atom_site_anharm_gc_d_1112
_atom_site_anharm_gc_d_1222
_atom_site_anharm_gc_d_1113
_atom_site_anharm_gc_d_1333
_atom_site_anharm_gc_d_2223
_atom_site_anharm_gc_d_2333
_atom_site_anharm_gc_d_1122
_atom_site_anharm_gc_d_1133
_atom_site_anharm_gc_d_2233
_atom_site_anharm_gc_d_1123
_atom_site_anharm_gc_d_1223
_atom_site_anharm_gc_d_1233
Si(1) 0 0 0 0 0 0 0 0 0 0 0 0 0 0 0
Si(2) -0.0000015254 0.000001776 0.0001224815 -0.0000004009 -0.0000008466 0.0000009582 -0.0000088631 0.0000029874 0.0000286018 0.0000011254 0.0000110724 0.0000080321 0.0000020662 -0.0000012276 -0.0000024733
Si(3) -0.0000057942 0.000001739 0.000062721 0.0000010898 -0.0000007476 0.0000004655 -0.0000037919 0.0000001824 0.0000001818 0.0000001291 0.0000017029 -0.0000005037 -0.0000009414 0.0000001433 -0.0000010693
Si(2B) 0 0 0 0 0 0 0 0 0 0 0 0 0 0 0
Si(3B) 0 0 0 0 0 0 0 0 0 0 0 0 0 0 0
Si(4) 0.000002037 0.0000002547 0.0000551522 0.0000018775 0.0000006659 0.0000022673 0.0000037787 -0.0000004225 -0.0000016885 0.0000002443 0.0000022578 -0.0000017241 -0.0000007968 0.0000003167 -0.000001532
Si(5) 0.0000069773 0.0000008803 0.0002165851 -0.0000015518 -0.0000006603 0.0000072257 0.0000370229 -0.000001996 -0.0000418405 0.0000003184 0.0000214436 0.0000052346 -0.0000021418 0.0000016763 -0.0000096418
